data_1519643
loop_
_publ_author_name
'Heift, Dominikus'
'Benk\>o, Zolt\'an'
'Gr\"utzmacher, Hansj\"org'
'Jupp, Andrew R.'
'Goicoechea, Jose M.'

_publ_section_title
;
 Cyclo-oligomerization of isocyanates with Na(PH2) or Na(OCP) as
 &#x201C;P&#x2212;&#x201D; anion sources
;
_journal_issue 7
_journal_name_full 'Chem. Sci.'
_journal_page_first 4017
_journal_paper_doi 10.1039/C5SC00963D
_journal_volume 6
_journal_year 2015
_chemical_formula_moiety 'C12 H24 K O6, C26 H34 N2 O2 P'
_chemical_formula_sum 'C38 H58 K N2 O8 P'
_chemical_formula_weight 740.93
_chemical_name_systematic
;
 [K(18-crown-6)][PC2O2(NDipp)2]
;
_space_group_IT_number 14
_symmetry_cell_setting monoclinic
_symmetry_space_group_name_Hall '-P 2yn'
_symmetry_space_group_name_H-M 'P 1 21/n 1'
_atom_sites_solution_hydrogens geom
_atom_sites_solution_primary direct
_atom_sites_solution_secondary difmap
_audit_creation_method SHELXL-97
_audit_update_record
;
2015-02-13 deposited with the CCDC.
2015-04-29 downloaded from the CCDC.
;
_cell_angle_alpha 90.00
_cell_angle_beta 99.8700(10)
_cell_angle_gamma 90.00
_cell_formula_units_Z 4
_cell_length_a 10.7457(2)
_cell_length_b 17.6496(3)
_cell_length_c 21.5074(3)
_cell_measurement_reflns_used 41601
_cell_measurement_temperature 100(2)
_cell_measurement_theta_max 76.6924
_cell_measurement_theta_min 3.2561
_cell_volume 4018.66(12)
_computing_cell_refinement
;
CrysAlisPro, Agilent Technologies,
Version 1.171.35.21 (release 20-01-2012 CrysAlis171 .NET)
(compiled Jan 23 2012,18:06:46)
;
_computing_data_collection
;
CrysAlisPro, Agilent Technologies,
Version 1.171.35.21 (release 20-01-2012 CrysAlis171 .NET)
(compiled Jan 23 2012,18:06:46)
;
_computing_data_reduction
;
CrysAlisPro, Agilent Technologies,
Version 1.171.35.21 (release 20-01-2012 CrysAlis171 .NET)
(compiled Jan 23 2012,18:06:46)
;
_computing_molecular_graphics 'WinGX (Farrugia, 2005)'
_computing_publication_material 'XCIF (Sheldrick, 2001)'
_computing_structure_refinement 'SHELXL-97 (Sheldrick, 1997)'
_computing_structure_solution 'SHELXS-97 (Sheldrick, 1990)'
_diffrn_ambient_temperature 100(2)
_diffrn_detector_area_resol_mean 10.4102
_diffrn_measured_fraction_theta_full 0.990
_diffrn_measured_fraction_theta_max 0.990
_diffrn_measurement_device_type 'SuperNova, Dual, Cu at zero, Atlas'
_diffrn_measurement_method '\w scans'
_diffrn_radiation_monochromator mirror
_diffrn_radiation_source 'SuperNova (Cu) X-ray Source'
_diffrn_radiation_type CuK\a
_diffrn_radiation_wavelength 1.54178
_diffrn_reflns_av_R_equivalents 0.0508
_diffrn_reflns_av_sigmaI/netI 0.0174
_diffrn_reflns_limit_h_max 13
_diffrn_reflns_limit_h_min -13
_diffrn_reflns_limit_k_max 22
_diffrn_reflns_limit_k_min -22
_diffrn_reflns_limit_l_max 26
_diffrn_reflns_limit_l_min -27
_diffrn_reflns_number 87300
_diffrn_reflns_theta_full 76.89
_diffrn_reflns_theta_max 76.89
_diffrn_reflns_theta_min 3.26
_exptl_absorpt_coefficient_mu 1.942
_exptl_absorpt_correction_T_max 0.8295
_exptl_absorpt_correction_T_min 0.6746
_exptl_absorpt_correction_type multi-scan
_exptl_absorpt_process_details
;
CrysAlisPro, Agilent Technologies,
Version 1.171.35.21 (release 20-01-2012 CrysAlis171 .NET)
(compiled Jan 23 2012,18:06:46)
Empirical absorption correction using spherical harmonics,
 implemented in SCALE3 ABSPACK scaling algorithm.
;
_exptl_crystal_colour yellow
_exptl_crystal_density_diffrn 1.225
_exptl_crystal_density_meas ?
_exptl_crystal_density_method 'not measured'
_exptl_crystal_description block
_exptl_crystal_F_000 1592
_exptl_crystal_recrystallization_method 'Re-crystallisation from solvent: pyridine, ether'
_exptl_crystal_size_max 0.22
_exptl_crystal_size_mid 0.12
_exptl_crystal_size_min 0.10
_refine_diff_density_max 1.158
_refine_diff_density_min -0.499
_refine_diff_density_rms 0.063
_refine_ls_extinction_method none
_refine_ls_goodness_of_fit_ref 1.036
_refine_ls_hydrogen_treatment constr
_refine_ls_matrix_type full
_refine_ls_number_parameters 479
_refine_ls_number_reflns 8414
_refine_ls_number_restraints 0
_refine_ls_restrained_S_all 1.036
_refine_ls_R_factor_all 0.0663
_refine_ls_R_factor_gt 0.0627
_refine_ls_shift/su_max 0.001
_refine_ls_shift/su_mean 0.000
_refine_ls_structure_factor_coef Fsqd
_refine_ls_weighting_details 'calc w=1/[\s^2^(Fo^2^)+(0.0992P)^2^+3.8426P] where P=(Fo^2^+2Fc^2^)/3'
_refine_ls_weighting_scheme calc
_refine_ls_wR_factor_gt 0.1822
_refine_ls_wR_factor_ref 0.1859
_reflns_number_gt 7696
_reflns_number_total 8414
_reflns_threshold_expression >2\s(I)
_cod_data_source_file c5sc00963d2.cif
_cod_data_source_block p21n
_cod_depositor_comments
;
The following automatic conversions were performed:

'_exptl_crystal_density_meas' value 'not measured' was changed to '?'
- the value is perceived as not measured.

Automatic conversion script
Id: cif_fix_values 3271 2015-04-21 07:52:19Z andrius 

 Adding full bibliography for 1519640--1519644.cif.
;
_cod_original_sg_symbol_H-M 'P 2(1)/n'
_cod_database_code 1519643

loop_
_symmetry_equiv_pos_as_xyz
'x, y, z'
'-x+1/2, y+1/2, -z+1/2'
'-x, -y, -z'
'x-1/2, -y-1/2, z-1/2'

loop_
_atom_site_label
_atom_site_type_symbol
_atom_site_fract_x
_atom_site_fract_y
_atom_site_fract_z
_atom_site_U_iso_or_equiv
_atom_site_adp_type
_atom_site_occupancy
_atom_site_symmetry_multiplicity
_atom_site_calc_flag
_atom_site_refinement_flags
_atom_site_disorder_assembly
_atom_site_disorder_group
P1 P 1.08327(6) 0.55162(4) 0.20769(3) 0.04164(17) Uani 1 1 d . . .
C1 C 1.07837(19) 0.61043(12) 0.27437(9) 0.0263(4) Uani 1 1 d . . .
O1 O 1.09237(19) 0.59963(12) 0.32945(9) 0.0495(4) Uani 1 1 d . . .
C2 C 1.01936(18) 0.69561(12) 0.18341(10) 0.0295(4) Uani 1 1 d . . .
O2 O 0.98576(15) 0.75529(9) 0.15514(7) 0.0365(4) Uani 1 1 d . B .
N1 N 1.03947(17) 0.68745(11) 0.24847(8) 0.0310(4) Uani 1 1 d . . .
C3 C 1.0476(2) 0.75203(13) 0.28932(10) 0.0339(5) Uani 1 1 d . . .
C4 C 1.1561(2) 0.79703(14) 0.29590(11) 0.0372(5) Uani 1 1 d . . .
C5 C 1.1621(2) 0.86006(15) 0.33561(13) 0.0447(6) Uani 1 1 d . . .
H5 H 1.2334 0.8927 0.3400 0.054 Uiso 1 1 calc R . .
C6 C 1.0647(3) 0.87537(16) 0.36880(13) 0.0491(6) Uani 1 1 d . . .
H6 H 1.0704 0.9180 0.3961 0.059 Uiso 1 1 calc R . .
C7 C 0.9599(3) 0.82906(17) 0.36235(13) 0.0474(6) Uani 1 1 d . . .
H7 H 0.8944 0.8401 0.3855 0.057 Uiso 1 1 calc R . .
C8 C 0.9484(2) 0.76648(15) 0.32248(11) 0.0397(5) Uani 1 1 d . . .
C9 C 1.2641(2) 0.77909(16) 0.26096(12) 0.0420(5) Uani 1 1 d . . .
H9 H 1.2428 0.7304 0.2378 0.050 Uiso 1 1 calc R . .
C10 C 1.3879(3) 0.7667(3) 0.30642(17) 0.0771(12) Uani 1 1 d . . .
H10A H 1.3755 0.7284 0.3378 0.116 Uiso 0.50 1 calc PR . .
H10B H 1.4150 0.8144 0.3278 0.116 Uiso 0.50 1 calc PR . .
H10C H 1.4529 0.7492 0.2828 0.116 Uiso 0.50 1 calc PR . .
H10D H 1.4534 0.7996 0.2945 0.116 Uiso 0.50 1 calc PR . .
H10E H 1.4139 0.7136 0.3045 0.116 Uiso 0.50 1 calc PR . .
H10F H 1.3760 0.7788 0.3495 0.116 Uiso 0.50 1 calc PR . .
C11 C 1.2786(4) 0.8386(2) 0.21247(18) 0.0704(9) Uani 1 1 d . . .
H11A H 1.3492 0.8251 0.1912 0.106 Uiso 0.50 1 calc PR . .
H11B H 1.2954 0.8878 0.2333 0.106 Uiso 0.50 1 calc PR . .
H11C H 1.2007 0.8417 0.1813 0.106 Uiso 0.50 1 calc PR . .
H11D H 1.2143 0.8780 0.2127 0.106 Uiso 0.50 1 calc PR . .
H11E H 1.2681 0.8152 0.1706 0.106 Uiso 0.50 1 calc PR . .
H11F H 1.3628 0.8614 0.2226 0.106 Uiso 0.50 1 calc PR . .
C12 C 0.8324(2) 0.71594(18) 0.31303(14) 0.0483(6) Uani 1 1 d . . .
H12 H 0.8609 0.6633 0.3057 0.058 Uiso 1 1 calc R . .
C13 C 0.7643(3) 0.7134(3) 0.36963(17) 0.0711(10) Uani 1 1 d . . .
H13A H 0.6910 0.6797 0.3603 0.107 Uiso 0.50 1 calc PR . .
H13B H 0.7362 0.7644 0.3785 0.107 Uiso 0.50 1 calc PR . .
H13C H 0.8221 0.6942 0.4065 0.107 Uiso 0.50 1 calc PR . .
H13D H 0.8085 0.7459 0.4032 0.107 Uiso 0.50 1 calc PR . .
H13E H 0.7633 0.6611 0.3851 0.107 Uiso 0.50 1 calc PR . .
H13F H 0.6774 0.7314 0.3570 0.107 Uiso 0.50 1 calc PR . .
C14 C 0.7409(3) 0.7401(2) 0.25414(16) 0.0679(9) Uani 1 1 d . . .
H14A H 0.6665 0.7072 0.2485 0.102 Uiso 0.50 1 calc PR . .
H14B H 0.7827 0.7361 0.2172 0.102 Uiso 0.50 1 calc PR . .
H14C H 0.7149 0.7927 0.2589 0.102 Uiso 0.50 1 calc PR . .
H14D H 0.7762 0.7835 0.2346 0.102 Uiso 0.50 1 calc PR . .
H14E H 0.6600 0.7546 0.2659 0.102 Uiso 0.50 1 calc PR . .
H14F H 0.7278 0.6979 0.2241 0.102 Uiso 0.50 1 calc PR . .
N2 N 1.04129(17) 0.62912(10) 0.15637(8) 0.0309(4) Uani 1 1 d . . .
C15 C 1.0175(2) 0.61959(12) 0.08927(10) 0.0311(4) Uani 1 1 d . . .
C16 C 1.1180(2) 0.62871(13) 0.05565(11) 0.0353(5) Uani 1 1 d . . .
C17 C 1.0936(3) 0.61577(15) -0.00911(12) 0.0428(6) Uani 1 1 d . . .
H17 H 1.1598 0.6216 -0.0329 0.051 Uiso 1 1 calc R . .
C18 C 0.9748(3) 0.59466(16) -0.03945(12) 0.0445(6) Uani 1 1 d . . .
H18 H 0.9606 0.5849 -0.0835 0.053 Uiso 1 1 calc R . .
C19 C 0.8765(2) 0.58761(15) -0.00595(11) 0.0419(5) Uani 1 1 d . . .
H19 H 0.7950 0.5739 -0.0275 0.050 Uiso 1 1 calc R . .
C20 C 0.8953(2) 0.60031(14) 0.05925(11) 0.0348(5) Uani 1 1 d . . .
C21 C 1.2495(2) 0.64999(16) 0.08919(13) 0.0450(6) Uani 1 1 d . . .
H21 H 1.2410 0.6777 0.1288 0.054 Uiso 1 1 calc R . .
C22 C 1.3286(3) 0.5792(2) 0.10745(16) 0.0590(8) Uani 1 1 d . . .
H22A H 1.4129 0.5939 0.1291 0.089 Uiso 0.50 1 calc PR . .
H22B H 1.3363 0.5503 0.0693 0.089 Uiso 0.50 1 calc PR . .
H22C H 1.2876 0.5477 0.1356 0.089 Uiso 0.50 1 calc PR . .
H22D H 1.2783 0.5340 0.0936 0.089 Uiso 0.50 1 calc PR . .
H22E H 1.3549 0.5777 0.1534 0.089 Uiso 0.50 1 calc PR . .
H22F H 1.4036 0.5802 0.0871 0.089 Uiso 0.50 1 calc PR . .
C23 C 1.3212(3) 0.7014(2) 0.0495(2) 0.0693(10) Uani 1 1 d . . .
H23A H 1.4048 0.7133 0.0736 0.104 Uiso 0.50 1 calc PR . .
H23B H 1.2736 0.7485 0.0392 0.104 Uiso 0.50 1 calc PR . .
H23C H 1.3307 0.6752 0.0104 0.104 Uiso 0.50 1 calc PR . .
H23D H 1.2679 0.7114 0.0085 0.104 Uiso 0.50 1 calc PR . .
H23E H 1.3991 0.6762 0.0429 0.104 Uiso 0.50 1 calc PR . .
H23F H 1.3421 0.7494 0.0717 0.104 Uiso 0.50 1 calc PR . .
C24 C 0.7856(2) 0.59436(15) 0.09499(12) 0.0395(5) Uani 1 1 d . . .
H24 H 0.8206 0.6026 0.1406 0.047 Uiso 1 1 calc R . .
C25 C 0.7251(3) 0.51649(19) 0.08937(17) 0.0618(8) Uani 1 1 d . . .
H25A H 0.6553 0.5153 0.1133 0.093 Uiso 0.50 1 calc PR . .
H25B H 0.7882 0.4783 0.1063 0.093 Uiso 0.50 1 calc PR . .
H25C H 0.6928 0.5055 0.0449 0.093 Uiso 0.50 1 calc PR . .
H25D H 0.7689 0.4841 0.0630 0.093 Uiso 0.50 1 calc PR . .
H25E H 0.6360 0.5211 0.0700 0.093 Uiso 0.50 1 calc PR . .
H25F H 0.7314 0.4940 0.1314 0.093 Uiso 0.50 1 calc PR . .
C26 C 0.6893(3) 0.6567(2) 0.07509(17) 0.0605(8) Uani 1 1 d . . .
H26A H 0.7317 0.7060 0.0792 0.091 Uiso 0.50 1 calc PR . .
H26B H 0.6247 0.6554 0.1022 0.091 Uiso 0.50 1 calc PR . .
H26C H 0.6494 0.6488 0.0311 0.091 Uiso 0.50 1 calc PR . .
H26D H 0.6054 0.6341 0.0624 0.091 Uiso 0.50 1 calc PR . .
H26E H 0.7125 0.6848 0.0395 0.091 Uiso 0.50 1 calc PR . .
H26F H 0.6878 0.6913 0.1106 0.091 Uiso 0.50 1 calc PR . .
K1 K 0.86406(5) 0.88139(3) 0.11731(3) 0.04314(16) Uani 1 1 d . . .
O101 O 1.0817(2) 0.95973(14) 0.11147(11) 0.0617(6) Uani 1 1 d . B .
C101 C 1.1061(3) 1.0307(2) 0.14369(17) 0.0668(9) Uani 1 1 d . . .
H10G H 1.0634 1.0722 0.1173 0.080 Uiso 1 1 calc R B .
H10H H 1.1980 1.0411 0.1518 0.080 Uiso 1 1 calc R . .
C102 C 1.0587(3) 1.0270(2) 0.20351(17) 0.0660(9) Uani 1 1 d . B .
H10I H 1.0996 0.9845 0.2293 0.079 Uiso 1 1 calc R . .
H10J H 1.0791 1.0746 0.2274 0.079 Uiso 1 1 calc R . .
O102 O 0.9254(2) 1.01612(12) 0.19108(10) 0.0562(5) Uani 1 1 d . B .
C103 C 0.8736(4) 1.0113(2) 0.24653(17) 0.0685(9) Uani 1 1 d . . .
H10K H 0.8937 1.0578 0.2721 0.082 Uiso 1 1 calc R B .
H10L H 0.9099 0.9674 0.2720 0.082 Uiso 1 1 calc R . .
C104 C 0.7343(4) 1.0025(2) 0.2291(2) 0.0735(10) Uani 1 1 d . B .
H10M H 0.6946 1.0071 0.2672 0.088 Uiso 1 1 calc R . .
H10N H 0.6995 1.0427 0.1990 0.088 Uiso 1 1 calc R . .
O103 O 0.7072(2) 0.93084(14) 0.20122(12) 0.0630(6) Uani 1 1 d . B .
C105 C 0.5764(3) 0.9205(3) 0.1814(3) 0.1005(18) Uani 1 1 d . . .
H10O H 0.5570 0.8681 0.1933 0.121 Uiso 1 1 calc R A 1
H10P H 0.5335 0.9547 0.2074 0.121 Uiso 1 1 calc R A 1
C106 C 0.5226(7) 0.9296(5) 0.1248(4) 0.0625(19) Uani 0.534(8) 1 d P B 1
H10Q H 0.5314 0.9831 0.1122 0.075 Uiso 0.534(8) 1 calc PR B 1
H10R H 0.4315 0.9181 0.1209 0.075 Uiso 0.534(8) 1 calc PR B 1
O104 O 0.5780(4) 0.8811(2) 0.08421(19) 0.0520(15) Uani 0.534(8) 1 d P B 1
C107 C 0.5426(11) 0.8975(6) 0.0191(5) 0.059(2) Uani 0.534(8) 1 d P B 1
H10S H 0.5707 0.9492 0.0103 0.071 Uiso 0.534(8) 1 calc PR B 1
H10T H 0.4495 0.8954 0.0071 0.071 Uiso 0.534(8) 1 calc PR B 1
C6A C 0.5464(8) 0.9679(7) 0.1094(5) 0.070(3) Uani 0.466(8) 1 d P B 2
H6A1 H 0.4541 0.9682 0.0941 0.084 Uiso 0.466(8) 1 calc PR B 2
H6A2 H 0.5741 1.0212 0.1162 0.084 Uiso 0.466(8) 1 calc PR B 2
O4A O 0.6081(4) 0.9354(3) 0.0611(2) 0.0604(18) Uani 0.466(8) 1 d P B 2
C7A C 0.5490(12) 0.8685(7) 0.0332(7) 0.071(3) Uani 0.466(8) 1 d P B 2
H7A1 H 0.5553 0.8284 0.0658 0.085 Uiso 0.466(8) 1 calc PR B 2
H7A2 H 0.4582 0.8790 0.0186 0.085 Uiso 0.466(8) 1 calc PR B 2
C108 C 0.6021(3) 0.8407(2) -0.01866(15) 0.0636(8) Uani 1 1 d . . .
H10U H 0.5591 0.7913 -0.0173 0.076 Uiso 1 1 calc R B 1
H10V H 0.5899 0.8574 -0.0632 0.076 Uiso 1 1 calc R B 1
O105 O 0.7316(2) 0.83130(13) 0.00371(10) 0.0579(5) Uani 1 1 d . B .
C109 C 0.7986(4) 0.80236(19) -0.04282(14) 0.0601(8) Uani 1 1 d . . .
H10W H 0.7858 0.8358 -0.0803 0.072 Uiso 1 1 calc R B .
H10$ H 0.7672 0.7512 -0.0562 0.072 Uiso 1 1 calc R . .
C110 C 0.9357(4) 0.79882(19) -0.01490(15) 0.0629(9) Uani 1 1 d . B .
H11G H 0.9488 0.7635 0.0214 0.075 Uiso 1 1 calc R . .
H11H H 0.9846 0.7799 -0.0468 0.075 Uiso 1 1 calc R . .
O106 O 0.9784(2) 0.87271(12) 0.00547(10) 0.0556(5) Uani 1 1 d . B .
C111 C 1.1099(3) 0.8770(2) 0.02930(18) 0.0711(10) Uani 1 1 d . B .
H11I H 1.1582 0.8684 -0.0054 0.085 Uiso 1 1 calc R . .
H11J H 1.1338 0.8372 0.0616 0.085 Uiso 1 1 calc R . .
C112 C 1.1413(3) 0.9525(3) 0.05763(18) 0.0702(10) Uani 1 1 d . . .
H11K H 1.2339 0.9577 0.0701 0.084 Uiso 1 1 calc R B .
H11L H 1.1110 0.9927 0.0266 0.084 Uiso 1 1 calc R . .

loop_
_atom_site_aniso_label
_atom_site_aniso_U_11
_atom_site_aniso_U_22
_atom_site_aniso_U_33
_atom_site_aniso_U_23
_atom_site_aniso_U_13
_atom_site_aniso_U_12
P1 0.0483(4) 0.0408(3) 0.0356(3) 0.0039(2) 0.0067(3) 0.0026(3)
C1 0.0260(9) 0.0309(10) 0.0234(9) -0.0036(7) 0.0083(7) -0.0051(7)
O1 0.0511(11) 0.0573(11) 0.0394(10) 0.0049(8) 0.0061(8) 0.0024(9)
C2 0.0219(9) 0.0349(10) 0.0307(10) 0.0000(8) 0.0011(7) -0.0001(8)
O2 0.0377(8) 0.0346(8) 0.0345(8) 0.0022(6) -0.0018(6) 0.0044(6)
N1 0.0285(8) 0.0358(9) 0.0277(9) -0.0006(7) 0.0016(7) 0.0012(7)
C3 0.0306(10) 0.0397(12) 0.0293(10) -0.0022(9) -0.0013(8) 0.0037(9)
C4 0.0324(11) 0.0425(12) 0.0336(11) -0.0010(9) -0.0027(9) 0.0010(9)
C5 0.0405(13) 0.0438(13) 0.0453(13) -0.0059(11) -0.0056(10) -0.0011(10)
C6 0.0494(15) 0.0482(14) 0.0453(14) -0.0123(11) -0.0041(11) 0.0077(11)
C7 0.0418(13) 0.0548(15) 0.0445(13) -0.0097(12) 0.0042(10) 0.0109(11)
C8 0.0328(11) 0.0487(13) 0.0362(12) -0.0041(10) 0.0017(9) 0.0050(10)
C9 0.0322(11) 0.0503(14) 0.0422(13) -0.0043(11) 0.0025(10) -0.0054(10)
C10 0.0460(16) 0.129(4) 0.0550(18) 0.009(2) 0.0047(14) 0.029(2)
C11 0.067(2) 0.081(2) 0.065(2) 0.0215(18) 0.0183(16) 0.0030(18)
C12 0.0348(12) 0.0592(16) 0.0530(15) -0.0106(12) 0.0137(11) -0.0017(11)
C13 0.0489(17) 0.109(3) 0.0600(19) -0.0106(19) 0.0209(14) -0.0108(18)
C14 0.0382(14) 0.101(3) 0.0608(19) -0.0131(18) -0.0016(13) -0.0118(16)
N2 0.0320(9) 0.0326(9) 0.0270(9) 0.0017(7) 0.0016(7) 0.0026(7)
C15 0.0336(11) 0.0319(10) 0.0272(10) 0.0021(8) 0.0032(8) 0.0042(8)
C16 0.0340(11) 0.0362(11) 0.0363(11) 0.0029(9) 0.0075(9) 0.0056(9)
C17 0.0481(14) 0.0443(13) 0.0388(13) 0.0028(10) 0.0157(11) 0.0083(11)
C18 0.0545(15) 0.0494(14) 0.0287(11) 0.0004(10) 0.0045(10) 0.0101(12)
C19 0.0398(12) 0.0492(14) 0.0336(12) -0.0005(10) -0.0027(9) 0.0048(10)
C20 0.0317(11) 0.0387(11) 0.0326(11) 0.0018(9) 0.0017(8) 0.0041(9)
C21 0.0344(12) 0.0525(15) 0.0497(14) -0.0045(12) 0.0114(10) -0.0027(11)
C22 0.0380(13) 0.073(2) 0.0618(18) 0.0217(15) -0.0033(12) 0.0022(13)
C23 0.0421(15) 0.0608(19) 0.107(3) 0.0256(19) 0.0198(16) 0.0024(13)
C24 0.0309(11) 0.0477(13) 0.0392(12) -0.0009(10) 0.0039(9) -0.0001(10)
C25 0.0632(19) 0.0597(18) 0.068(2) -0.0087(15) 0.0282(16) -0.0154(15)
C26 0.0403(14) 0.069(2) 0.075(2) 0.0136(16) 0.0163(14) 0.0149(14)
K1 0.0414(3) 0.0405(3) 0.0449(3) -0.0022(2) 0.0000(2) 0.0077(2)
O101 0.0489(11) 0.0719(14) 0.0624(13) 0.0139(11) 0.0044(9) -0.0061(10)
C101 0.0594(19) 0.070(2) 0.065(2) 0.0099(16) -0.0058(15) -0.0221(16)
C102 0.0583(18) 0.068(2) 0.0636(19) 0.0061(16) -0.0136(15) -0.0171(15)
O102 0.0552(12) 0.0547(12) 0.0533(11) -0.0016(9) -0.0061(9) -0.0005(9)
C103 0.068(2) 0.077(2) 0.0565(18) -0.0172(17) 0.0019(15) 0.0004(17)
C104 0.066(2) 0.075(2) 0.077(2) -0.0296(19) 0.0084(17) 0.0137(18)
O103 0.0430(11) 0.0671(14) 0.0783(15) -0.0185(11) 0.0083(10) 0.0084(10)
C105 0.0421(18) 0.133(4) 0.124(4) -0.063(3) 0.006(2) 0.012(2)
C106 0.042(3) 0.071(5) 0.075(5) 0.012(4) 0.012(3) 0.014(3)
O104 0.046(2) 0.060(3) 0.046(2) -0.0019(18) -0.0047(17) 0.0082(17)
C107 0.050(4) 0.068(6) 0.053(5) 0.007(4) -0.009(3) 0.012(4)
C6A 0.038(4) 0.095(7) 0.074(6) -0.015(5) -0.002(4) 0.022(4)
O4A 0.049(3) 0.060(3) 0.069(3) -0.008(3) -0.003(2) 0.005(2)
C7A 0.043(4) 0.072(8) 0.090(10) 0.000(6) -0.011(5) -0.005(5)
C108 0.0635(19) 0.072(2) 0.0489(16) -0.0015(15) -0.0101(14) -0.0035(16)
O105 0.0648(13) 0.0628(13) 0.0437(10) -0.0065(9) 0.0024(9) -0.0038(10)
C109 0.089(2) 0.0514(16) 0.0411(14) -0.0020(12) 0.0138(14) 0.0023(15)
C110 0.090(2) 0.0580(18) 0.0437(15) 0.0042(13) 0.0195(15) 0.0231(17)
O106 0.0572(12) 0.0570(12) 0.0539(11) 0.0090(9) 0.0130(9) 0.0166(9)
C111 0.0542(18) 0.099(3) 0.062(2) 0.0140(19) 0.0156(15) 0.0313(18)
C112 0.0418(16) 0.099(3) 0.071(2) 0.017(2) 0.0122(14) 0.0073(16)

loop_
_atom_type_symbol
_atom_type_description
_atom_type_scat_dispersion_real
_atom_type_scat_dispersion_imag
_atom_type_scat_source
C C 0.0181 0.0091 'International Tables Vol C Tables 4.2.6.8 and 6.1.1.4'
H H 0.0000 0.0000 'International Tables Vol C Tables 4.2.6.8 and 6.1.1.4'
N N 0.0311 0.0180 'International Tables Vol C Tables 4.2.6.8 and 6.1.1.4'
O O 0.0492 0.0322 'International Tables Vol C Tables 4.2.6.8 and 6.1.1.4'
P P 0.2955 0.4335 'International Tables Vol C Tables 4.2.6.8 and 6.1.1.4'
K K 0.3868 1.0657 'International Tables Vol C Tables 4.2.6.8 and 6.1.1.4'

loop_
_geom_angle_atom_site_label_1
_geom_angle_atom_site_label_2
_geom_angle_atom_site_label_3
_geom_angle
N2 P1 C1 90.70(9)
O1 C1 N1 119.79(19)
O1 C1 P1 134.18(19)
N1 C1 P1 105.90(13)
O2 C2 N2 125.9(2)
O2 C2 N1 124.5(2)
N2 C2 N1 109.66(18)
C2 O2 K1 162.96(15)
C2 N1 C3 121.26(18)
C2 N1 C1 117.00(17)
C3 N1 C1 120.60(16)
C4 C3 C8 122.5(2)
C4 C3 N1 118.5(2)
C8 C3 N1 119.0(2)
C5 C4 C3 117.7(2)
C5 C4 C9 120.6(2)
C3 C4 C9 121.7(2)
C6 C5 C4 120.5(2)
C6 C5 H5 119.7
C4 C5 H5 119.7
C7 C6 C5 120.5(2)
C7 C6 H6 119.8
C5 C6 H6 119.8
C6 C7 C8 121.1(3)
C6 C7 H7 119.4
C8 C7 H7 119.4
C7 C8 C3 117.6(2)
C7 C8 C12 122.2(2)
C3 C8 C12 120.2(2)
C11 C9 C4 112.0(2)
C11 C9 C10 111.2(3)
C4 C9 C10 111.7(2)
C11 C9 H9 107.2
C4 C9 H9 107.2
C10 C9 H9 107.2
C9 C10 H10A 109.5
C9 C10 H10B 109.5
H10A C10 H10B 109.5
C9 C10 H10C 109.5
H10A C10 H10C 109.5
H10B C10 H10C 109.5
C9 C10 H10D 109.5
H10A C10 H10D 141.1
H10B C10 H10D 56.3
H10C C10 H10D 56.3
C9 C10 H10E 109.5
H10A C10 H10E 56.3
H10B C10 H10E 141.1
H10C C10 H10E 56.3
H10D C10 H10E 109.5
C9 C10 H10F 109.5
H10A C10 H10F 56.3
H10B C10 H10F 56.3
H10C C10 H10F 141.1
H10D C10 H10F 109.5
H10E C10 H10F 109.5
C9 C11 H11A 109.5
C9 C11 H11B 109.5
H11A C11 H11B 109.5
C9 C11 H11C 109.5
H11A C11 H11C 109.5
H11B C11 H11C 109.5
C9 C11 H11D 109.5
H11A C11 H11D 141.1
H11B C11 H11D 56.3
H11C C11 H11D 56.3
C9 C11 H11E 109.5
H11A C11 H11E 56.3
H11B C11 H11E 141.1
H11C C11 H11E 56.3
H11D C11 H11E 109.5
C9 C11 H11F 109.5
H11A C11 H11F 56.3
H11B C11 H11F 56.3
H11C C11 H11F 141.1
H11D C11 H11F 109.5
H11E C11 H11F 109.5
C8 C12 C13 114.0(2)
C8 C12 C14 110.1(3)
C13 C12 C14 110.0(3)
C8 C12 H12 107.5
C13 C12 H12 107.5
C14 C12 H12 107.5
C12 C13 H13A 109.5
C12 C13 H13B 109.5
H13A C13 H13B 109.5
C12 C13 H13C 109.5
H13A C13 H13C 109.5
H13B C13 H13C 109.5
C12 C13 H13D 109.5
H13A C13 H13D 141.1
H13B C13 H13D 56.3
H13C C13 H13D 56.3
C12 C13 H13E 109.5
H13A C13 H13E 56.3
H13B C13 H13E 141.1
H13C C13 H13E 56.3
H13D C13 H13E 109.5
C12 C13 H13F 109.5
H13A C13 H13F 56.3
H13B C13 H13F 56.3
H13C C13 H13F 141.1
H13D C13 H13F 109.5
H13E C13 H13F 109.5
C12 C14 H14A 109.5
C12 C14 H14B 109.5
H14A C14 H14B 109.5
C12 C14 H14C 109.5
H14A C14 H14C 109.5
H14B C14 H14C 109.5
C12 C14 H14D 109.5
H14A C14 H14D 141.1
H14B C14 H14D 56.3
H14C C14 H14D 56.3
C12 C14 H14E 109.5
H14A C14 H14E 56.3
H14B C14 H14E 141.1
H14C C14 H14E 56.3
H14D C14 H14E 109.5
C12 C14 H14F 109.5
H14A C14 H14F 56.3
H14B C14 H14F 56.3
H14C C14 H14F 141.1
H14D C14 H14F 109.5
H14E C14 H14F 109.5
C2 N2 C15 121.51(18)
C2 N2 P1 116.69(15)
C15 N2 P1 121.41(15)
C20 C15 C16 122.1(2)
C20 C15 N2 119.0(2)
C16 C15 N2 118.9(2)
C17 C16 C15 117.8(2)
C17 C16 C21 121.1(2)
C15 C16 C21 121.2(2)
C18 C17 C16 121.2(2)
C18 C17 H17 119.4
C16 C17 H17 119.4
C17 C18 C19 120.3(2)
C17 C18 H18 119.8
C19 C18 H18 119.8
C18 C19 C20 121.0(2)
C18 C19 H19 119.5
C20 C19 H19 119.5
C19 C20 C15 117.6(2)
C19 C20 C24 120.3(2)
C15 C20 C24 122.1(2)
C16 C21 C22 110.6(2)
C16 C21 C23 113.3(2)
C22 C21 C23 108.5(2)
C16 C21 H21 108.1
C22 C21 H21 108.1
C23 C21 H21 108.1
C21 C22 H22A 109.5
C21 C22 H22B 109.5
H22A C22 H22B 109.5
C21 C22 H22C 109.5
H22A C22 H22C 109.5
H22B C22 H22C 109.5
C21 C22 H22D 109.5
H22A C22 H22D 141.1
H22B C22 H22D 56.3
H22C C22 H22D 56.3
C21 C22 H22E 109.5
H22A C22 H22E 56.3
H22B C22 H22E 141.1
H22C C22 H22E 56.3
H22D C22 H22E 109.5
C21 C22 H22F 109.5
H22A C22 H22F 56.3
H22B C22 H22F 56.3
H22C C22 H22F 141.1
H22D C22 H22F 109.5
H22E C22 H22F 109.5
C21 C23 H23A 109.5
C21 C23 H23B 109.5
H23A C23 H23B 109.5
C21 C23 H23C 109.5
H23A C23 H23C 109.5
H23B C23 H23C 109.5
C21 C23 H23D 109.5
H23A C23 H23D 141.1
H23B C23 H23D 56.3
H23C C23 H23D 56.3
C21 C23 H23E 109.5
H23A C23 H23E 56.3
H23B C23 H23E 141.1
H23C C23 H23E 56.3
H23D C23 H23E 109.5
C21 C23 H23F 109.5
H23A C23 H23F 56.3
H23B C23 H23F 56.3
H23C C23 H23F 141.1
H23D C23 H23F 109.5
H23E C23 H23F 109.5
C25 C24 C20 112.5(2)
C25 C24 C26 111.8(3)
C20 C24 C26 111.0(2)
C25 C24 H24 107.1
C20 C24 H24 107.1
C26 C24 H24 107.1
C24 C25 H25A 109.5
C24 C25 H25B 109.5
H25A C25 H25B 109.5
C24 C25 H25C 109.5
H25A C25 H25C 109.5
H25B C25 H25C 109.5
C24 C25 H25D 109.5
H25A C25 H25D 141.1
H25B C25 H25D 56.3
H25C C25 H25D 56.3
C24 C25 H25E 109.5
H25A C25 H25E 56.3
H25B C25 H25E 141.1
H25C C25 H25E 56.3
H25D C25 H25E 109.5
C24 C25 H25F 109.5
H25A C25 H25F 56.3
H25B C25 H25F 56.3
H25C C25 H25F 141.1
H25D C25 H25F 109.5
H25E C25 H25F 109.5
C24 C26 H26A 109.5
C24 C26 H26B 109.5
H26A C26 H26B 109.5
C24 C26 H26C 109.5
H26A C26 H26C 109.5
H26B C26 H26C 109.5
C24 C26 H26D 109.5
H26A C26 H26D 141.1
H26B C26 H26D 56.3
H26C C26 H26D 56.3
C24 C26 H26E 109.5
H26A C26 H26E 56.3
H26B C26 H26E 141.1
H26C C26 H26E 56.3
H26D C26 H26E 109.5
C24 C26 H26F 109.5
H26A C26 H26F 56.3
H26B C26 H26F 56.3
H26C C26 H26F 141.1
H26D C26 H26F 109.5
H26E C26 H26F 109.5
O2 K1 O101 93.32(6)
O2 K1 O105 98.99(6)
O101 K1 O105 115.92(7)
O2 K1 O103 112.58(7)
O101 K1 O103 118.91(7)
O105 K1 O103 113.17(7)
O2 K1 O102 118.26(6)
O101 K1 O102 59.37(7)
O105 K1 O102 142.24(7)
O103 K1 O102 59.62(7)
O2 K1 O106 87.30(6)
O101 K1 O106 59.97(7)
O105 K1 O106 58.19(7)
O103 K1 O106 159.91(7)
O102 K1 O106 114.47(7)
O2 K1 O4A 140.61(12)
O101 K1 O4A 123.98(12)
O105 K1 O4A 55.90(11)
O103 K1 O4A 62.97(11)
O102 K1 O4A 93.90(11)
O106 K1 O4A 100.08(12)
O2 K1 O104 119.98(9)
O101 K1 O104 145.99(10)
O105 K1 O104 56.12(9)
O103 K1 O104 57.06(9)
O102 K1 O104 104.95(9)
O106 K1 O104 111.31(9)
O4A K1 O104 22.07(12)
O2 K1 C110 74.03(7)
O101 K1 C110 81.97(9)
O105 K1 C110 43.70(8)
O103 K1 C110 156.49(8)
O102 K1 C110 138.92(8)
O106 K1 C110 24.53(8)
O4A K1 C110 97.13(12)
O104 K1 C110 99.72(10)
O2 K1 C111 76.60(7)
O101 K1 C111 42.05(9)
O105 K1 C111 80.60(8)
O103 K1 C111 160.73(9)
O102 K1 C111 101.18(9)
O106 K1 C111 23.19(8)
O4A K1 C111 121.29(13)
O104 K1 C111 134.47(10)
C110 K1 C111 40.43(10)
C112 O101 C101 113.7(3)
C112 O101 K1 120.0(2)
C101 O101 K1 120.4(2)
O101 C101 C102 108.9(3)
O101 C101 H10G 109.9
C102 C101 H10G 109.9
O101 C101 H10H 109.9
C102 C101 H10H 109.9
H10G C101 H10H 108.3
O102 C102 C101 109.3(3)
O102 C102 H10I 109.8
C101 C102 H10I 109.8
O102 C102 H10J 109.8
C101 C102 H10J 109.8
H10I C102 H10J 108.3
C103 O102 C102 112.4(2)
C103 O102 K1 109.46(19)
C102 O102 K1 110.1(2)
O102 C103 C104 108.7(3)
O102 C103 H10K 110.0
C104 C103 H10K 110.0
O102 C103 H10L 110.0
C104 C103 H10L 110.0
H10K C103 H10L 108.3
O103 C104 C103 109.1(3)
O103 C104 H10M 109.9
C103 C104 H10M 109.9
O103 C104 H10N 109.9
C103 C104 H10N 109.9
H10M C104 H10N 108.3
C104 O103 C105 111.6(3)
C104 O103 K1 116.7(2)
C105 O103 K1 116.3(2)
C106 C105 O103 122.7(6)
O103 C105 C6A 103.2(5)
C106 C105 H10O 106.6
O103 C105 H10O 106.6
C6A C105 H10O 131.5
C106 C105 H10P 106.6
O103 C105 H10P 106.6
C6A C105 H10P 100.1
H10O C105 H10P 106.6
C105 C106 O104 110.1(6)
C105 C106 H10Q 109.6
O104 C106 H10Q 109.6
C105 C106 H10R 109.6
O104 C106 H10R 109.6
H10Q C106 H10R 108.2
C107 O104 C106 114.4(6)
C107 O104 K1 108.7(5)
C106 O104 K1 111.6(4)
O104 C107 C108 109.4(6)
O104 C107 H10S 109.8
C108 C107 H10S 109.8
O104 C107 H10T 109.8
C108 C107 H10T 109.8
H10S C107 H10T 108.2
O4A C6A C105 114.2(7)
O4A C6A H6A1 108.7
C105 C6A H6A1 108.7
O4A C6A H6A2 108.7
C105 C6A H6A2 108.7
H6A1 C6A H6A2 107.6
C7A O4A C6A 114.0(9)
C7A O4A K1 102.8(6)
C6A O4A K1 110.1(4)
C108 C7A O4A 113.9(10)
C108 C7A H7A1 108.8
O4A C7A H7A1 108.8
C108 C7A H7A2 108.8
O4A C7A H7A2 108.8
H7A1 C7A H7A2 107.7
O105 C108 C7A 106.2(5)
O105 C108 C107 112.5(5)
O105 C108 H10U 109.1
C7A C108 H10U 91.6
C107 C108 H10U 109.1
O105 C108 H10V 109.1
C7A C108 H10V 130.6
C107 C108 H10V 109.1
H10U C108 H10V 107.8
C108 O105 C109 113.1(2)
C108 O105 K1 126.74(19)
C109 O105 K1 119.45(19)
O105 C109 C110 108.4(2)
O105 C109 H10W 110.0
C110 C109 H10W 110.0
O105 C109 H10$ 110.0
C110 C109 H10$ 110.0
H10W C109 H10$ 108.4
O106 C110 C109 109.2(3)
O106 C110 K1 57.19(14)
C109 C110 K1 88.23(17)
O106 C110 H11G 109.8
C109 C110 H11G 109.8
K1 C110 H11G 68.4
O106 C110 H11H 109.8
C109 C110 H11H 109.8
K1 C110 H11H 161.2
H11G C110 H11H 108.3
C111 O106 C110 114.1(3)
C111 O106 K1 103.64(18)
C110 O106 K1 98.27(17)
O106 C111 C112 109.8(3)
O106 C111 K1 53.17(14)
C112 C111 K1 84.11(19)
O106 C111 H11I 109.7
C112 C111 H11I 109.7
K1 C111 H11I 161.9
O106 C111 H11J 109.7
C112 C111 H11J 109.7
K1 C111 H11J 76.5
H11I C111 H11J 108.2
O101 C112 C111 108.3(3)
O101 C112 H11K 110.0
C111 C112 H11K 110.0
O101 C112 H11L 110.0
C111 C112 H11L 110.0
H11K C112 H11L 108.4

loop_
_geom_bond_atom_site_label_1
_geom_bond_atom_site_label_2
_geom_bond_distance
P1 N2 1.7668(19)
P1 C1 1.778(2)
C1 O1 1.184(3)
C1 N1 1.501(3)
C2 O2 1.239(3)
C2 N2 1.348(3)
C2 N1 1.386(3)
O2 K1 2.6382(16)
N1 C3 1.433(3)
C3 C4 1.397(3)
C3 C8 1.403(3)
C4 C5 1.397(4)
C4 C9 1.521(3)
C5 C6 1.391(4)
C5 H5 0.9500
C6 C7 1.380(4)
C6 H6 0.9500
C7 C8 1.391(4)
C7 H7 0.9500
C8 C12 1.518(4)
C9 C11 1.507(4)
C9 C10 1.526(4)
C9 H9 1.0000
C10 H10A 0.9800
C10 H10B 0.9800
C10 H10C 0.9800
C10 H10D 0.9800
C10 H10E 0.9800
C10 H10F 0.9800
C11 H11A 0.9800
C11 H11B 0.9800
C11 H11C 0.9800
C11 H11D 0.9800
C11 H11E 0.9800
C11 H11F 0.9800
C12 C13 1.524(4)
C12 C14 1.525(4)
C12 H12 1.0000
C13 H13A 0.9800
C13 H13B 0.9800
C13 H13C 0.9800
C13 H13D 0.9800
C13 H13E 0.9800
C13 H13F 0.9800
C14 H14A 0.9800
C14 H14B 0.9800
C14 H14C 0.9800
C14 H14D 0.9800
C14 H14E 0.9800
C14 H14F 0.9800
N2 C15 1.432(3)
C15 C20 1.402(3)
C15 C16 1.409(3)
C16 C17 1.391(4)
C16 C21 1.520(3)
C17 C18 1.381(4)
C17 H17 0.9500
C18 C19 1.382(4)
C18 H18 0.9500
C19 C20 1.400(3)
C19 H19 0.9500
C20 C24 1.517(3)
C21 C22 1.525(4)
C21 C23 1.540(4)
C21 H21 1.0000
C22 H22A 0.9800
C22 H22B 0.9800
C22 H22C 0.9800
C22 H22D 0.9800
C22 H22E 0.9800
C22 H22F 0.9800
C23 H23A 0.9800
C23 H23B 0.9800
C23 H23C 0.9800
C23 H23D 0.9800
C23 H23E 0.9800
C23 H23F 0.9800
C24 C25 1.516(4)
C24 C26 1.521(4)
C24 H24 1.0000
C25 H25A 0.9800
C25 H25B 0.9800
C25 H25C 0.9800
C25 H25D 0.9800
C25 H25E 0.9800
C25 H25F 0.9800
C26 H26A 0.9800
C26 H26B 0.9800
C26 H26C 0.9800
C26 H26D 0.9800
C26 H26E 0.9800
C26 H26F 0.9800
K1 O101 2.738(2)
K1 O105 2.754(2)
K1 O103 2.811(2)
K1 O102 2.872(2)
K1 O106 2.887(2)
K1 O4A 2.966(5)
K1 O104 3.034(4)
K1 C110 3.399(3)
K1 C111 3.505(4)
O101 C112 1.422(4)
O101 C101 1.434(4)
C101 C102 1.464(5)
C101 H10G 0.9900
C101 H10H 0.9900
C102 O102 1.424(4)
C102 H10I 0.9900
C102 H10J 0.9900
O102 C103 1.402(4)
C103 C104 1.489(5)
C103 H10K 0.9900
C103 H10L 0.9900
C104 O103 1.408(4)
C104 H10M 0.9900
C104 H10N 0.9900
O103 C105 1.409(4)
C105 C106 1.266(9)
C105 C6A 1.742(13)
C105 H10O 0.9900
C105 H10P 0.9900
C106 O104 1.423(9)
C106 H10Q 0.9900
C106 H10R 0.9900
O104 C107 1.416(11)
C107 C108 1.501(12)
C107 H10S 0.9900
C107 H10T 0.9900
C6A O4A 1.443(10)
C6A H6A1 0.9900
C6A H6A2 0.9900
O4A C7A 1.424(15)
C7A C108 1.424(17)
C7A H7A1 0.9900
C7A H7A2 0.9900
C108 O105 1.402(4)
C108 H10U 0.9900
C108 H10V 0.9900
O105 C109 1.424(4)
C109 C110 1.494(5)
C109 H10W 0.9900
C109 H10$ 0.9900
C110 O106 1.426(4)
C110 H11G 0.9900
C110 H11H 0.9900
O106 C111 1.420(4)
C111 C112 1.480(6)
C111 H11I 0.9900
C111 H11J 0.9900
C112 H11K 0.9900
C112 H11L 0.9900
